data_7106512
loop_
_publ_author_name
'Kirsten Heussner'
'Katrin Peuntinger'
'Nils Rockstroh'
'Leanne C. Nye'
'Ivana Ivanovic-Burmazovic'
'Sven Rau'

_publ_section_title
;
 Solution and solid-state interactions in a supramolecular ruthenium
 photosensitizer-polyoxometalate aggregate
;
_journal_name_full Chem.Commun.
_journal_page_first 6852
_journal_paper_doi 10.1039/c1cc11859e
_journal_volume 47
_journal_year 2011
_chemical_formula_sum 'C94 H138 Mo8 N16 O31 Ru2 S5'
_chemical_formula_weight 3118.17
_space_group_IT_number 2
_symmetry_cell_setting triclinic
_symmetry_Int_Tables_number 2
_symmetry_space_group_name_Hall '-P 1'
_symmetry_space_group_name_H-M 'P -1'
_atom_sites_solution_hydrogens geom
_atom_sites_solution_primary direct
_atom_sites_solution_secondary difmap
_audit_creation_method SHELXL-97
_cell_angle_alpha 92.43(3)
_cell_angle_beta 95.969(9)
_cell_angle_gamma 99.74(2)
_cell_formula_units_Z 1
_cell_length_a 12.2930(12)
_cell_length_b 16.142(7)
_cell_length_c 17.387(4)
_cell_measurement_reflns_used 425
_cell_measurement_temperature 150(2)
_cell_measurement_theta_max 24.18
_cell_measurement_theta_min 5.74
_cell_volume 3375.7(17)
_computing_cell_refinement 'Nonius Kappa DIRAX'
_computing_data_collection 'Nonius Kappa SUPERGUI'
_computing_data_reduction 'Nonius Kappa SUPERGUI'
_computing_structure_refinement 'SHELXL-97 (Sheldrick, 2008)'
_computing_structure_solution SHELXS-97
_diffrn_ambient_temperature 150(2)
_diffrn_measured_fraction_theta_full 0.997
_diffrn_measured_fraction_theta_max 0.997
_diffrn_measurement_device_type 'Kappa Nonius single crystal diffractometer'
_diffrn_measurement_method 'Omega and Phi scans'
_diffrn_radiation_monochromator graphite
_diffrn_radiation_source 'fine-focus sealed tube'
_diffrn_radiation_type MoK\a
_diffrn_radiation_wavelength 0.71073
_diffrn_reflns_av_R_equivalents 0.0432
_diffrn_reflns_av_sigmaI/netI 0.0317
_diffrn_reflns_limit_h_max 15
_diffrn_reflns_limit_h_min -15
_diffrn_reflns_limit_k_max 20
_diffrn_reflns_limit_k_min -20
_diffrn_reflns_limit_l_max 21
_diffrn_reflns_limit_l_min -21
_diffrn_reflns_number 81121
_diffrn_reflns_theta_full 26.37
_diffrn_reflns_theta_max 26.37
_diffrn_reflns_theta_min 3.40
_exptl_absorpt_coefficient_mu 1.079
_exptl_absorpt_correction_T_max 0.8725
_exptl_absorpt_correction_T_min 0.7818
_exptl_absorpt_correction_type numerical
_exptl_absorpt_process_details SADABS
_exptl_crystal_colour red
_exptl_crystal_density_diffrn 1.541
_exptl_crystal_density_method 'not measured'
_exptl_crystal_description block
_exptl_crystal_F_000 1536
_exptl_crystal_recrystallization_method 'dimethyl sulfoxide / diethyl ether'
_exptl_crystal_size_max 0.24
_exptl_crystal_size_mid 0.18
_exptl_crystal_size_min 0.13
_refine_diff_density_max 1.841
_refine_diff_density_min -0.940
_refine_diff_density_rms 0.140
_refine_ls_extinction_method none
_refine_ls_goodness_of_fit_ref 1.090
_refine_ls_hydrogen_treatment constr
_refine_ls_matrix_type full
_refine_ls_number_parameters 751
_refine_ls_number_reflns 13766
_refine_ls_number_restraints 18
_refine_ls_restrained_S_all 1.089
_refine_ls_R_factor_all 0.0673
_refine_ls_R_factor_gt 0.0492
_refine_ls_shift/su_max 0.001
_refine_ls_shift/su_mean 0.000
_refine_ls_structure_factor_coef Fsqd
_refine_ls_weighting_details 'calc w=1/[\s^2^(Fo^2^)+(0.0887P)^2^+7.5299P] where P=(Fo^2^+2Fc^2^)/3'
_refine_ls_weighting_scheme calc
_refine_ls_wR_factor_gt 0.1460
_refine_ls_wR_factor_ref 0.1571
_reflns_number_gt 10411
_reflns_number_total 13766
_reflns_threshold_expression >2\s(I)
_cod_data_source_file c1cc11859e.txt
_cod_data_source_block p-1
_cod_database_code 7106512

loop_
_symmetry_equiv_pos_as_xyz
'x, y, z'
'-x, -y, -z'

loop_
_atom_site_label
_atom_site_type_symbol
_atom_site_fract_x
_atom_site_fract_y
_atom_site_fract_z
_atom_site_U_iso_or_equiv
_atom_site_adp_type
_atom_site_occupancy
_atom_site_symmetry_multiplicity
_atom_site_calc_flag
_atom_site_refinement_flags
_atom_site_disorder_assembly
_atom_site_disorder_group
C1 C -0.1109(5) 0.3430(3) 0.3572(3) 0.0388(12) Uani 1 1 d . . .
C2 C -0.0074(6) 0.3763(4) 0.4671(4) 0.0493(15) Uani 1 1 d . . .
H2 H 0.0202 0.4002 0.5177 0.059 Uiso 1 1 calc R . .
C3 C 0.0427(5) 0.3266(3) 0.4218(3) 0.0401(13) Uani 1 1 d . . .
H3 H 0.1115 0.3089 0.4361 0.048 Uiso 1 1 calc R . .
C4 C -0.1933(5) 0.3297(4) 0.2901(4) 0.0424(13) Uani 1 1 d . . .
C5 C -0.2612(5) 0.2786(4) 0.1743(4) 0.0454(14) Uani 1 1 d . . .
H5 H -0.2690 0.2492 0.1250 0.055 Uiso 1 1 calc R . .
C6 C -0.3348(5) 0.3225(4) 0.2005(4) 0.0532(16) Uani 1 1 d . . .
H6 H -0.4030 0.3301 0.1731 0.064 Uiso 1 1 calc R . .
C7 C 0.0032(4) 0.0831(3) 0.3158(3) 0.0251(10) Uani 1 1 d . . .
C8 C 0.1183(4) 0.1224(3) 0.3053(3) 0.0254(10) Uani 1 1 d . . .
C9 C 0.2292(4) 0.2402(3) 0.2638(3) 0.0331(11) Uani 1 1 d . . .
H9 H 0.2364 0.2938 0.2425 0.040 Uiso 1 1 calc R . .
C10 C 0.3227(4) 0.2071(3) 0.2827(3) 0.0347(11) Uani 1 1 d . . .
H10 H 0.3929 0.2380 0.2742 0.042 Uiso 1 1 calc R . .
C11 C 0.3169(4) 0.1287(3) 0.3141(3) 0.0303(11) Uani 1 1 d . . .
C12 C 0.2112(4) 0.0873(3) 0.3256(3) 0.0303(11) Uani 1 1 d . . .
H12 H 0.2030 0.0341 0.3478 0.036 Uiso 1 1 calc R . .
C13 C 0.4197(5) 0.0881(4) 0.3347(4) 0.0429(13) Uani 1 1 d . . .
C14 C 0.5276(5) 0.1505(5) 0.3251(5) 0.0618(19) Uani 1 1 d . . .
H14A H 0.5921 0.1235 0.3384 0.093 Uiso 1 1 calc R . .
H14B H 0.5326 0.2009 0.3596 0.093 Uiso 1 1 calc R . .
H14C H 0.5261 0.1664 0.2713 0.093 Uiso 1 1 calc R . .
C15 C 0.4100(7) 0.0095(5) 0.2812(5) 0.070(2) Uani 1 1 d . . .
H15A H 0.4749 -0.0175 0.2934 0.105 Uiso 1 1 calc R . .
H15B H 0.4065 0.0251 0.2273 0.105 Uiso 1 1 calc R . .
H15C H 0.3424 -0.0298 0.2885 0.105 Uiso 1 1 calc R . .
C16 C 0.4246(6) 0.0661(6) 0.4199(4) 0.065(2) Uani 1 1 d . . .
H16A H 0.4900 0.0401 0.4334 0.097 Uiso 1 1 calc R . .
H16B H 0.3574 0.0266 0.4277 0.097 Uiso 1 1 calc R . .
H16C H 0.4297 0.1176 0.4531 0.097 Uiso 1 1 calc R . .
C17 C -0.0248(5) 0.0059(3) 0.3473(3) 0.0341(11) Uani 1 1 d . . .
H17 H 0.0316 -0.0260 0.3614 0.041 Uiso 1 1 calc R . .
C18 C -0.1352(5) -0.0259(3) 0.3584(3) 0.0412(14) Uani 1 1 d . . .
C19 C -0.2128(5) 0.0244(4) 0.3357(4) 0.0443(14) Uani 1 1 d . . .
H19 H -0.2884 0.0063 0.3432 0.053 Uiso 1 1 calc R . .
C20 C -0.1827(4) 0.0995(4) 0.3028(3) 0.0385(12) Uani 1 1 d . . .
H20 H -0.2389 0.1306 0.2860 0.046 Uiso 1 1 calc R . .
C21 C -0.1648(7) -0.1099(4) 0.3937(4) 0.059(2) Uani 1 1 d . . .
C22 C -0.1384(8) -0.1786(4) 0.3387(5) 0.078(3) Uani 1 1 d . . .
H22A H -0.1573 -0.2336 0.3603 0.116 Uiso 1 1 calc R . .
H22B H -0.0591 -0.1675 0.3323 0.116 Uiso 1 1 calc R . .
H22C H -0.1821 -0.1785 0.2882 0.116 Uiso 1 1 calc R . .
C23 C -0.0972(10) -0.1061(5) 0.4737(5) 0.094(3) Uani 1 1 d . . .
H23A H -0.1159 -0.1598 0.4975 0.141 Uiso 1 1 calc R . .
H23B H -0.1149 -0.0607 0.5069 0.141 Uiso 1 1 calc R . .
H23C H -0.0177 -0.0952 0.4678 0.141 Uiso 1 1 calc R . .
C24 C -0.2935(8) -0.1308(5) 0.4007(7) 0.107(4) Uani 1 1 d . . .
H24A H -0.3110 -0.1851 0.4238 0.160 Uiso 1 1 calc R . .
H24B H -0.3349 -0.1336 0.3490 0.160 Uiso 1 1 calc R . .
H24C H -0.3146 -0.0866 0.4335 0.160 Uiso 1 1 calc R . .
C25 C 0.0062(4) 0.2488(3) 0.0813(3) 0.0342(11) Uani 1 1 d . . .
C26 C 0.0595(4) 0.3344(3) 0.1160(3) 0.0349(12) Uani 1 1 d . . .
C27 C 0.0951(5) 0.4236(3) 0.2278(4) 0.0414(13) Uani 1 1 d . . .
H27 H 0.0873 0.4344 0.2809 0.050 Uiso 1 1 calc R . .
C28 C 0.1511(5) 0.4864(4) 0.1883(4) 0.0490(16) Uani 1 1 d . . .
H28 H 0.1829 0.5387 0.2152 0.059 Uiso 1 1 calc R . .
C29 C 0.1621(5) 0.4752(4) 0.1108(4) 0.0474(15) Uani 1 1 d . . .
C30 C 0.1159(5) 0.3966(4) 0.0745(4) 0.0450(14) Uani 1 1 d . . .
H30 H 0.1228 0.3855 0.0213 0.054 Uiso 1 1 calc R . .
C31 C 0.2267(6) 0.5431(4) 0.0642(4) 0.0605(19) Uani 1 1 d . . .
C32 C 0.2664(8) 0.6265(5) 0.1147(6) 0.088(3) Uani 1 1 d . . .
H32A H 0.3070 0.6685 0.0842 0.132 Uiso 1 1 calc R . .
H32B H 0.3153 0.6163 0.1602 0.132 Uiso 1 1 calc R . .
H32C H 0.2018 0.6475 0.1315 0.132 Uiso 1 1 calc R . .
C33 C 0.1460(8) 0.5625(5) -0.0037(5) 0.087(3) Uani 1 1 d . . .
H33A H 0.1847 0.6057 -0.0338 0.131 Uiso 1 1 calc R . .
H33B H 0.0832 0.5829 0.0166 0.131 Uiso 1 1 calc R . .
H33C H 0.1186 0.5111 -0.0370 0.131 Uiso 1 1 calc R . .
C34 C 0.3270(7) 0.5111(5) 0.0383(5) 0.079(3) Uani 1 1 d . . .
H34A H 0.3688 0.5540 0.0093 0.119 Uiso 1 1 calc R . .
H34B H 0.3023 0.4594 0.0051 0.119 Uiso 1 1 calc R . .
H34C H 0.3748 0.4994 0.0838 0.119 Uiso 1 1 calc R . .
C35 C -0.0042(5) 0.2245(4) 0.0039(3) 0.0434(14) Uani 1 1 d . . .
H35 H 0.0260 0.2634 -0.0311 0.052 Uiso 1 1 calc R . .
C36 C -0.0580(6) 0.1440(4) -0.0250(3) 0.0459(14) Uani 1 1 d . . .
C37 C -0.0991(6) 0.0902(4) 0.0292(3) 0.0454(14) Uani 1 1 d . . .
H37 H -0.1368 0.0349 0.0131 0.054 Uiso 1 1 calc R . .
C38 C -0.0853(5) 0.1171(3) 0.1066(3) 0.0397(13) Uani 1 1 d . . .
H38 H -0.1137 0.0788 0.1427 0.048 Uiso 1 1 calc R . .
C39 C -0.0694(8) 0.1167(4) -0.1108(4) 0.064(2) Uani 1 1 d . . .
C40 C -0.1347(8) 0.0271(5) -0.1292(4) 0.075(2) Uani 1 1 d . . .
H40A H -0.1392 0.0127 -0.1849 0.112 Uiso 1 1 calc R . .
H40B H -0.2097 0.0241 -0.1140 0.112 Uiso 1 1 calc R . .
H40C H -0.0968 -0.0127 -0.1005 0.112 Uiso 1 1 calc R . .
C41 C -0.1286(10) 0.1776(6) -0.1573(4) 0.093(3) Uani 1 1 d . . .
H41A H -0.1361 0.1602 -0.2125 0.139 Uiso 1 1 calc R . .
H41B H -0.0852 0.2346 -0.1485 0.139 Uiso 1 1 calc R . .
H41C H -0.2025 0.1770 -0.1406 0.139 Uiso 1 1 calc R . .
C42 C 0.0489(9) 0.1201(5) -0.1356(5) 0.083(3) Uani 1 1 d . . .
H42A H 0.0433 0.1025 -0.1907 0.125 Uiso 1 1 calc R . .
H42B H 0.0879 0.0822 -0.1050 0.125 Uiso 1 1 calc R . .
H42C H 0.0903 0.1777 -0.1268 0.125 Uiso 1 1 calc R . .
C43 C 0.880(2) 0.5551(14) 0.2292(10) 0.256(14) Uani 1 1 d . . .
C44 C 0.6989(15) 0.5997(17) 0.1730(9) 0.221(11) Uani 1 1 d . . .
C45 C 0.8891(11) 0.2783(8) 0.6332(9) 0.126(4) Uani 1 1 d . . .
C46 C 0.750(2) 0.2070(9) 0.5165(11) 0.070(7) Uani 0.50 1 d PU . .
C47 C 0.726(3) 0.171(4) 0.519(2) 0.21(2) Uani 0.50 1 d PU . .
C48 C 0.598(4) 0.738(3) 0.1859(18) 0.21(2) Uani 0.50 1 d PU . .
C49 C 0.4515(16) 0.7717(10) 0.2738(12) 0.085(6) Uani 0.50 1 d P . .
Mo1 Mo 0.47877(4) 0.38841(3) 0.46962(2) 0.02830(12) Uani 1 1 d . . .
Mo2 Mo 0.69933(4) 0.46415(3) 0.58414(3) 0.03105(12) Uani 1 1 d . . .
Mo3 Mo 0.67081(4) 0.55455(3) 0.40758(3) 0.03037(12) Uani 1 1 d . . .
Mo4 Mo 0.44867(4) 0.47106(3) 0.28786(3) 0.03432(13) Uani 1 1 d . . .
N1 N -0.0217(4) 0.3064(3) 0.3532(3) 0.0345(10) Uani 1 1 d . . .
N2 N -0.1045(4) 0.3853(3) 0.4258(3) 0.0451(12) Uani 1 1 d . . .
H43 H -0.1541 0.4137 0.4414 0.08(3) Uiso 1 1 calc R . .
N3 N -0.1720(4) 0.2830(3) 0.2310(3) 0.0366(10) Uani 1 1 d . . .
N4 N -0.2930(4) 0.3544(3) 0.2747(3) 0.0485(13) Uani 1 1 d . . .
H100 H -0.3249 0.3848 0.3059 0.045(18) Uiso 1 1 calc R . .
N5 N -0.0760(3) 0.1309(3) 0.2932(2) 0.0276(9) Uani 1 1 d . . .
N6 N 0.1262(3) 0.1996(2) 0.2743(2) 0.0264(8) Uani 1 1 d . . .
N7 N -0.0333(4) 0.1950(3) 0.1339(3) 0.0321(9) Uani 1 1 d . . .
N8 N 0.0503(4) 0.3459(3) 0.1926(3) 0.0335(10) Uani 1 1 d . . .
O1 O 0.5082(3) 0.4702(2) 0.57331(19) 0.0272(7) Uani 1 1 d . . .
O2 O 0.6396(3) 0.4268(2) 0.4748(2) 0.0310(8) Uani 1 1 d . . .
O3 O 0.6072(3) 0.4805(2) 0.3187(2) 0.0335(8) Uani 1 1 d . . .
O4 O 0.4573(3) 0.3659(2) 0.3689(2) 0.0345(8) Uani 1 1 d . . .
O5 O 0.3089(3) 0.4622(2) 0.3286(2) 0.0365(8) Uani 1 1 d . . .
O6 O 0.4536(3) 0.5673(3) 0.2495(2) 0.0451(10) Uani 1 1 d . . .
O7 O 0.4234(3) 0.3995(3) 0.2104(2) 0.0447(10) Uani 1 1 d . . .
O8 O 0.6728(3) 0.6508(2) 0.3697(2) 0.0427(9) Uani 1 1 d . . .
O9 O 0.8049(3) 0.5358(3) 0.4084(2) 0.0415(9) Uani 1 1 d . . .
O10 O 0.6806(3) 0.3689(2) 0.6239(2) 0.0419(9) Uani 1 1 d . . .
O11 O 0.8374(3) 0.4830(3) 0.5739(2) 0.0425(9) Uani 1 1 d . . .
O12 O 0.3301(3) 0.4141(2) 0.4814(2) 0.0307(7) Uani 1 1 d . . .
O13 O 0.4729(3) 0.2932(2) 0.5080(2) 0.0405(9) Uani 1 1 d . . .
O14 O 0.5926(17) 0.8705(11) 0.2116(14) 0.156(9) Uani 0.50 1 d P . .
O15 O 0.8902(8) 0.6411(4) 0.1118(4) 0.133(3) Uani 1 1 d . . .
O16 O 0.8272(6) 0.1067(4) 0.6141(4) 0.099(2) Uani 1 1 d . . .
S1 S 0.5284(14) 0.8169(9) 0.2095(7) 0.088(4) Uani 0.25 1 d P . .
S2 S 0.5197(16) 0.7856(14) 0.1942(19) 0.198(16) Uani 0.25 1 d P . .
S3 S 0.8455(3) 0.63937(16) 0.18896(15) 0.1050(10) Uani 1 1 d . . .
S4 S 0.7792(2) 0.18741(14) 0.61495(15) 0.0614(6) Uani 0.83 1 d P . .
S5 S 0.840(2) 0.1877(14) 0.5552(14) 0.133(8) Uani 0.17 1 d P . .
Ru1 Ru -0.01994(3) 0.24227(2) 0.24604(2) 0.02707(11) Uani 1 1 d . . .

loop_
_atom_site_aniso_label
_atom_site_aniso_U_11
_atom_site_aniso_U_22
_atom_site_aniso_U_33
_atom_site_aniso_U_23
_atom_site_aniso_U_13
_atom_site_aniso_U_12
C1 0.047(3) 0.028(3) 0.043(3) -0.001(2) 0.005(3) 0.011(2)
C2 0.071(4) 0.034(3) 0.038(3) -0.003(2) -0.003(3) 0.003(3)
C3 0.046(3) 0.032(3) 0.038(3) 0.008(2) -0.005(3) -0.003(2)
C4 0.039(3) 0.032(3) 0.054(4) -0.001(3) -0.007(3) 0.008(2)
C5 0.045(3) 0.043(3) 0.046(3) -0.004(3) -0.012(3) 0.014(3)
C6 0.042(3) 0.052(4) 0.062(4) -0.009(3) -0.015(3) 0.015(3)
C7 0.029(2) 0.022(2) 0.024(2) -0.0006(18) 0.0051(19) 0.0034(19)
C8 0.031(2) 0.018(2) 0.026(2) 0.0034(18) 0.0046(19) 0.0001(18)
C9 0.033(3) 0.023(2) 0.043(3) 0.010(2) 0.008(2) 0.000(2)
C10 0.029(3) 0.030(3) 0.044(3) 0.001(2) 0.006(2) 0.001(2)
C11 0.029(2) 0.030(3) 0.033(3) 0.001(2) 0.002(2) 0.008(2)
C12 0.041(3) 0.025(2) 0.028(2) 0.0083(19) 0.009(2) 0.011(2)
C13 0.035(3) 0.047(3) 0.052(3) 0.008(3) 0.008(3) 0.017(3)
C14 0.033(3) 0.076(5) 0.084(5) 0.013(4) 0.014(3) 0.023(3)
C15 0.071(5) 0.057(5) 0.090(6) -0.010(4) 0.018(4) 0.035(4)
C16 0.050(4) 0.088(6) 0.064(4) 0.025(4) 0.001(3) 0.033(4)
C17 0.048(3) 0.024(3) 0.032(3) 0.001(2) 0.013(2) 0.004(2)
C18 0.056(4) 0.028(3) 0.036(3) -0.002(2) 0.022(3) -0.013(3)
C19 0.036(3) 0.042(3) 0.053(3) 0.003(3) 0.018(3) -0.008(3)
C20 0.028(3) 0.040(3) 0.047(3) 0.000(2) 0.008(2) 0.003(2)
C21 0.086(5) 0.026(3) 0.068(4) 0.001(3) 0.045(4) -0.007(3)
C22 0.114(7) 0.019(3) 0.107(6) 0.003(3) 0.067(6) 0.000(4)
C23 0.160(10) 0.057(5) 0.068(5) 0.038(4) 0.037(6) 0.003(6)
C24 0.115(8) 0.044(4) 0.173(10) 0.013(5) 0.113(8) -0.013(5)
C25 0.037(3) 0.027(3) 0.038(3) 0.013(2) 0.006(2) 0.001(2)
C26 0.039(3) 0.025(3) 0.041(3) 0.014(2) -0.002(2) 0.009(2)
C27 0.046(3) 0.026(3) 0.049(3) 0.010(2) -0.009(3) 0.001(2)
C28 0.053(4) 0.028(3) 0.060(4) 0.018(3) -0.016(3) 0.000(3)
C29 0.048(3) 0.035(3) 0.056(4) 0.023(3) -0.008(3) 0.003(3)
C30 0.050(3) 0.036(3) 0.049(3) 0.022(3) 0.000(3) 0.005(3)
C31 0.061(4) 0.039(4) 0.074(5) 0.030(3) -0.006(4) -0.010(3)
C32 0.102(7) 0.041(4) 0.109(7) 0.037(4) -0.010(5) -0.016(4)
C33 0.093(6) 0.064(5) 0.088(6) 0.060(5) -0.031(5) -0.020(4)
C34 0.077(5) 0.066(5) 0.093(6) 0.045(5) 0.016(5) -0.005(4)
C35 0.058(4) 0.034(3) 0.041(3) 0.016(2) 0.013(3) 0.008(3)
C36 0.068(4) 0.036(3) 0.035(3) 0.005(2) 0.010(3) 0.012(3)
C37 0.065(4) 0.024(3) 0.044(3) -0.001(2) 0.003(3) 0.002(3)
C38 0.054(3) 0.028(3) 0.035(3) 0.006(2) 0.002(3) 0.000(2)
C39 0.112(6) 0.042(4) 0.037(3) 0.000(3) 0.013(4) 0.011(4)
C40 0.121(7) 0.056(5) 0.043(4) -0.007(3) 0.009(4) 0.007(5)
C41 0.178(11) 0.069(5) 0.036(4) 0.011(4) -0.003(5) 0.041(6)
C42 0.140(9) 0.057(5) 0.060(5) 0.003(4) 0.047(5) 0.016(5)
C43 0.39(3) 0.32(2) 0.194(16) 0.197(18) 0.22(2) 0.29(2)
C44 0.162(15) 0.39(3) 0.104(11) 0.080(15) 0.048(11) -0.016(18)
C45 0.105(9) 0.091(8) 0.180(13) 0.026(8) -0.004(8) 0.025(7)
C46 0.127(19) 0.020(6) 0.060(10) 0.000(6) -0.049(11) 0.037(8)
C47 0.059(14) 0.45(6) 0.11(2) -0.09(3) 0.005(14) 0.01(3)
C48 0.24(4) 0.31(5) 0.094(19) 0.05(3) 0.09(2) 0.00(4)
C49 0.100(13) 0.044(8) 0.105(13) -0.013(8) 0.052(11) -0.026(8)
Mo1 0.0356(2) 0.0167(2) 0.0321(2) 0.00026(16) 0.00173(18) 0.00453(17)
Mo2 0.0339(2) 0.0274(2) 0.0323(2) 0.00333(17) 0.00023(18) 0.00854(18)
Mo3 0.0319(2) 0.0253(2) 0.0331(2) 0.00405(17) 0.00331(18) 0.00236(17)
Mo4 0.0362(3) 0.0336(3) 0.0330(2) 0.00152(19) -0.00026(19) 0.00854(19)
N1 0.037(2) 0.026(2) 0.039(2) 0.0072(18) -0.003(2) 0.0057(18)
N2 0.053(3) 0.036(3) 0.046(3) -0.002(2) -0.002(2) 0.012(2)
N3 0.038(2) 0.029(2) 0.042(3) 0.0000(19) -0.001(2) 0.0107(19)
N4 0.041(3) 0.046(3) 0.060(3) -0.010(3) -0.003(2) 0.021(2)
N5 0.027(2) 0.024(2) 0.032(2) 0.0013(16) 0.0046(17) 0.0034(16)
N6 0.030(2) 0.0197(19) 0.029(2) 0.0065(16) 0.0022(17) 0.0022(16)
N7 0.036(2) 0.025(2) 0.036(2) 0.0085(17) 0.0029(19) 0.0079(18)
N8 0.034(2) 0.024(2) 0.042(2) 0.0096(18) -0.0035(19) 0.0077(18)
O1 0.0320(18) 0.0180(16) 0.0311(17) 0.0013(13) 0.0026(14) 0.0036(13)
O2 0.0371(19) 0.0234(17) 0.0329(18) -0.0017(14) 0.0002(15) 0.0091(15)
O3 0.0357(19) 0.034(2) 0.0311(18) -0.0009(15) 0.0029(15) 0.0075(16)
O4 0.042(2) 0.0248(18) 0.0345(19) -0.0033(14) -0.0005(16) 0.0031(15)
O5 0.037(2) 0.037(2) 0.0334(19) -0.0018(16) -0.0035(16) 0.0066(16)
O6 0.043(2) 0.045(2) 0.050(2) 0.0135(19) 0.0036(19) 0.0119(19)
O7 0.048(2) 0.048(2) 0.037(2) -0.0041(18) -0.0005(18) 0.0116(19)
O8 0.045(2) 0.031(2) 0.050(2) 0.0118(17) 0.0062(19) -0.0033(17)
O9 0.035(2) 0.048(2) 0.040(2) 0.0023(18) 0.0025(17) 0.0066(18)
O10 0.052(2) 0.034(2) 0.041(2) 0.0062(17) 0.0000(18) 0.0140(18)
O11 0.036(2) 0.048(2) 0.044(2) 0.0010(18) 0.0011(17) 0.0112(18)
O12 0.0321(18) 0.0239(17) 0.0340(18) 0.0019(14) 0.0015(15) -0.0002(14)
O13 0.049(2) 0.0203(18) 0.052(2) 0.0025(16) 0.0031(19) 0.0071(16)
O14 0.163(17) 0.082(11) 0.26(2) 0.091(13) 0.126(17) 0.030(11)
O15 0.236(10) 0.079(5) 0.083(4) 0.018(4) 0.089(6) -0.024(5)
O16 0.116(5) 0.050(3) 0.141(6) 0.045(4) 0.009(4) 0.037(3)
S1 0.123(11) 0.060(7) 0.077(6) 0.023(6) -0.021(6) 0.020(7)
S2 0.081(10) 0.110(15) 0.40(4) -0.068(18) 0.080(15) -0.020(9)
S3 0.176(3) 0.0661(14) 0.0796(15) 0.0094(12) 0.0642(18) 0.0077(16)
S4 0.0659(13) 0.0452(12) 0.0756(14) 0.0235(10) 0.0064(11) 0.0127(10)
S5 0.144(18) 0.107(14) 0.151(18) -0.012(13) 0.081(16) 0.002(13)
Ru1 0.0292(2) 0.0194(2) 0.0325(2) 0.00571(15) -0.00010(16) 0.00497(15)

loop_
_atom_type_symbol
_atom_type_description
_atom_type_scat_dispersion_real
_atom_type_scat_dispersion_imag
_atom_type_scat_source
C C 0.0033 0.0016 'International Tables Vol C Tables 4.2.6.8 and 6.1.1.4'
Mo Mo -1.6832 0.6857 'International Tables Vol C Tables 4.2.6.8 and 6.1.1.4'
N N 0.0061 0.0033 'International Tables Vol C Tables 4.2.6.8 and 6.1.1.4'
O O 0.0106 0.0060 'International Tables Vol C Tables 4.2.6.8 and 6.1.1.4'
Ru Ru -1.2594 0.8363 'International Tables Vol C Tables 4.2.6.8 and 6.1.1.4'
S S 0.1246 0.1234 'International Tables Vol C Tables 4.2.6.8 and 6.1.1.4'
H H 0.0000 0.0000 'International Tables Vol C Tables 4.2.6.8 and 6.1.1.4'

loop_
_geom_angle_atom_site_label_1
_geom_angle_atom_site_label_2
_geom_angle_atom_site_label_3
_geom_angle
_geom_angle_site_symmetry_1
_geom_angle_site_symmetry_3
_geom_angle_publ_flag
N1 C1 N2 110.4(5) . . ?
N1 C1 C4 116.7(5) . . ?
N2 C1 C4 132.9(5) . . ?
N2 C2 C3 106.8(5) . . ?
N1 C3 C2 108.9(5) . . ?
N3 C4 N4 110.7(5) . . ?
N3 C4 C1 116.4(5) . . ?
N4 C4 C1 132.8(6) . . ?
C6 C5 N3 108.9(5) . . ?
C5 C6 N4 107.4(5) . . ?
N5 C7 C17 121.6(4) . . ?
N5 C7 C8 114.3(4) . . ?
C17 C7 C8 124.1(5) . . ?
N6 C8 C12 121.5(4) . . ?
N6 C8 C7 113.9(4) . . ?
C12 C8 C7 124.6(4) . . ?
N6 C9 C10 122.6(5) . . ?
C9 C10 C11 121.1(5) . . ?
C10 C11 C12 116.3(5) . . ?
C10 C11 C13 122.9(5) . . ?
C12 C11 C13 120.8(5) . . ?
C8 C12 C11 121.0(4) . . ?
C15 C13 C16 111.0(6) . . ?
C15 C13 C11 108.2(5) . . ?
C16 C13 C11 109.1(5) . . ?
C15 C13 C14 110.3(6) . . ?
C16 C13 C14 107.7(6) . . ?
C11 C13 C14 110.7(5) . . ?
C7 C17 C18 121.0(5) . . ?
C19 C18 C17 116.0(5) . . ?
C19 C18 C21 123.4(5) . . ?
C17 C18 C21 120.6(6) . . ?
C20 C19 C18 121.5(5) . . ?
N5 C20 C19 122.6(5) . . ?
C18 C21 C22 108.1(5) . . ?
C18 C21 C23 108.5(6) . . ?
C22 C21 C23 111.8(8) . . ?
C18 C21 C24 110.7(7) . . ?
C22 C21 C24 106.9(6) . . ?
C23 C21 C24 110.9(7) . . ?
N7 C25 C35 121.3(5) . . ?
N7 C25 C26 113.7(5) . . ?
C35 C25 C26 124.9(5) . . ?
N8 C26 C30 122.3(5) . . ?
N8 C26 C25 114.0(4) . . ?
C30 C26 C25 123.6(5) . . ?
N8 C27 C28 121.7(6) . . ?
C29 C28 C27 121.7(6) . . ?
C28 C29 C30 116.8(5) . . ?
C28 C29 C31 123.6(6) . . ?
C30 C29 C31 119.6(6) . . ?
C26 C30 C29 120.2(6) . . ?
C34 C31 C33 113.2(8) . . ?
C34 C31 C29 108.9(6) . . ?
C33 C31 C29 107.9(6) . . ?
C34 C31 C32 109.1(7) . . ?
C33 C31 C32 106.8(6) . . ?
C29 C31 C32 110.9(7) . . ?
C25 C35 C36 121.9(5) . . ?
C37 C36 C35 116.1(5) . . ?
C37 C36 C39 121.8(6) . . ?
C35 C36 C39 122.1(5) . . ?
C38 C37 C36 119.9(5) . . ?
N7 C38 C37 123.5(5) . . ?
C36 C39 C41 109.2(6) . . ?
C36 C39 C40 112.9(6) . . ?
C41 C39 C40 108.6(7) . . ?
C36 C39 C42 108.3(7) . . ?
C41 C39 C42 109.2(7) . . ?
C40 C39 C42 108.6(6) . . ?
S4 C45 S5 41.9(6) . . ?
C47 C46 S5 89(5) . . ?
C47 C46 S4 76(5) . . ?
S5 C46 S4 48.9(10) . . ?
C46 C47 S5 66(4) . . ?
C46 C47 S4 84(4) . . ?
S5 C47 S4 49.0(13) . . ?
S2 C48 S1 15.7(13) . . ?
S1 C49 S2 18.8(8) . . ?
O13 Mo1 O4 104.85(18) . . ?
O13 Mo1 O2 101.49(17) . . ?
O4 Mo1 O2 95.77(16) . . ?
O13 Mo1 O12 102.23(17) . . ?
O4 Mo1 O12 96.88(16) . . ?
O2 Mo1 O12 149.17(14) . . ?
O13 Mo1 O1 100.64(16) . . ?
O4 Mo1 O1 154.51(15) . . ?
O2 Mo1 O1 79.20(13) . . ?
O12 Mo1 O1 77.31(14) . . ?
O13 Mo1 O1 174.81(16) . 2_666 ?
O4 Mo1 O1 80.31(14) . 2_666 ?
O2 Mo1 O1 77.22(13) . 2_666 ?
O12 Mo1 O1 77.38(13) . 2_666 ?
O1 Mo1 O1 74.20(14) . 2_666 ?
O13 Mo1 Mo3 90.72(14) . 2_666 ?
O4 Mo1 Mo3 133.63(13) . 2_666 ?
O2 Mo1 Mo3 123.99(10) . 2_666 ?
O12 Mo1 Mo3 36.76(10) . 2_666 ?
O1 Mo1 Mo3 44.79(9) . 2_666 ?
O1 Mo1 Mo3 85.94(8) 2_666 2_666 ?
O13 Mo1 Mo2 91.09(14) . . ?
O4 Mo1 Mo2 131.62(12) . . ?
O2 Mo1 Mo2 35.88(10) . . ?
O12 Mo1 Mo2 124.35(10) . . ?
O1 Mo1 Mo2 47.06(9) . . ?
O1 Mo1 Mo2 84.96(8) 2_666 . ?
Mo3 Mo1 Mo2 90.34(2) 2_666 . ?
O11 Mo2 O10 103.5(2) . . ?
O11 Mo2 O5 102.36(18) . 2_666 ?
O10 Mo2 O5 101.18(18) . 2_666 ?
O11 Mo2 O2 99.12(17) . . ?
O10 Mo2 O2 99.01(17) . . ?
O5 Mo2 O2 146.03(15) 2_666 . ?
O11 Mo2 O1 163.14(16) . . ?
O10 Mo2 O1 92.84(16) . . ?
O5 Mo2 O1 78.28(14) 2_666 . ?
O2 Mo2 O1 73.68(13) . . ?
O11 Mo2 O12 91.89(17) . 2_666 ?
O10 Mo2 O12 163.60(16) . 2_666 ?
O5 Mo2 O12 80.77(14) 2_666 2_666 ?
O2 Mo2 O12 72.47(13) . 2_666 ?
O1 Mo2 O12 71.48(12) . 2_666 ?
O11 Mo2 Mo1 134.08(14) . . ?
O10 Mo2 Mo1 85.53(14) . . ?
O5 Mo2 Mo1 120.19(11) 2_666 . ?
O2 Mo2 Mo1 35.20(10) . . ?
O1 Mo2 Mo1 41.91(8) . . ?
O12 Mo2 Mo1 79.57(9) 2_666 . ?
O8 Mo3 O9 105.1(2) . . ?
O8 Mo3 O3 101.04(18) . . ?
O9 Mo3 O3 97.09(17) . . ?
O8 Mo3 O12 100.24(18) . 2_666 ?
O9 Mo3 O12 99.99(17) . 2_666 ?
O3 Mo3 O12 148.10(15) . 2_666 ?
O8 Mo3 O1 97.51(16) . 2_666 ?
O9 Mo3 O1 157.40(16) . 2_666 ?
O3 Mo3 O1 78.57(14) . 2_666 ?
O12 Mo3 O1 75.31(13) 2_666 2_666 ?
O8 Mo3 O2 168.68(16) . . ?
O9 Mo3 O2 84.72(16) . . ?
O3 Mo3 O2 83.00(14) . . ?
O12 Mo3 O2 72.04(13) 2_666 . ?
O1 Mo3 O2 72.76(12) 2_666 . ?
O8 Mo3 Mo1 87.75(14) . 2_666 ?
O9 Mo3 Mo1 136.63(13) . 2_666 ?
O3 Mo3 Mo1 121.32(11) . 2_666 ?
O12 Mo3 Mo1 36.64(10) 2_666 2_666 ?
O1 Mo3 Mo1 42.77(8) 2_666 2_666 ?
O2 Mo3 Mo1 81.16(9) . 2_666 ?
O7 Mo4 O6 105.5(2) . . ?
O7 Mo4 O5 104.06(18) . . ?
O6 Mo4 O5 99.18(18) . . ?
O7 Mo4 O3 103.77(18) . . ?
O6 Mo4 O3 97.17(18) . . ?
O5 Mo4 O3 142.45(15) . . ?
O7 Mo4 O4 90.10(17) . . ?
O6 Mo4 O4 164.33(17) . . ?
O5 Mo4 O4 78.36(15) . . ?
O3 Mo4 O4 76.88(15) . . ?
C1 N1 C3 106.4(5) . . ?
C1 N1 Ru1 113.6(4) . . ?
C3 N1 Ru1 140.0(4) . . ?
C1 N2 C2 107.5(5) . . ?
C4 N3 C5 106.4(5) . . ?
C4 N3 Ru1 114.9(4) . . ?
C5 N3 Ru1 138.7(4) . . ?
C4 N4 C6 106.5(5) . . ?
C20 N5 C7 117.3(4) . . ?
C20 N5 Ru1 126.5(4) . . ?
C7 N5 Ru1 116.2(3) . . ?
C9 N6 C8 117.5(4) . . ?
C9 N6 Ru1 125.9(3) . . ?
C8 N6 Ru1 116.6(3) . . ?
C38 N7 C25 117.2(5) . . ?
C38 N7 Ru1 125.8(4) . . ?
C25 N7 Ru1 116.8(4) . . ?
C26 N8 C27 117.2(5) . . ?
C26 N8 Ru1 116.4(3) . . ?
C27 N8 Ru1 126.3(4) . . ?
Mo1 O1 Mo3 92.44(12) . 2_666 ?
Mo1 O1 Mo2 91.02(12) . . ?
Mo3 O1 Mo2 161.30(16) 2_666 . ?
Mo1 O1 Mo1 105.80(14) . 2_666 ?
Mo3 O1 Mo1 99.33(13) 2_666 2_666 ?
Mo2 O1 Mo1 97.39(12) . 2_666 ?
Mo1 O2 Mo2 108.92(17) . . ?
Mo1 O2 Mo3 108.03(15) . . ?
Mo2 O2 Mo3 103.46(14) . . ?
Mo3 O3 Mo4 117.46(18) . . ?
Mo1 O4 Mo4 120.15(18) . . ?
Mo2 O5 Mo4 117.30(19) 2_666 . ?
Mo1 O12 Mo3 106.60(16) . 2_666 ?
Mo1 O12 Mo2 110.87(15) . 2_666 ?
Mo3 O12 Mo2 105.20(15) 2_666 2_666 ?
S1 O14 S2 14.9(15) . . ?
S4 O16 S5 49.0(7) . . ?
S2 S1 O14 135(4) . . ?
S2 S1 C49 85(4) . . ?
O14 S1 C49 134.2(17) . . ?
S2 S1 C48 41(3) . . ?
O14 S1 C48 101(2) . . ?
C49 S1 C48 100.9(14) . . ?
S1 S2 C48 123(4) . . ?
S1 S2 O14 30(3) . . ?
C48 S2 O14 100(2) . . ?
S1 S2 C49 76(4) . . ?
C48 S2 C49 117(3) . . ?
O14 S2 C49 103.4(18) . . ?
O15 S3 C43 105.8(6) . . ?
O15 S3 C44 108.2(7) . . ?
C43 S3 C44 96.1(12) . . ?
S5 S4 O16 72.3(11) . . ?
S5 S4 C47 54.9(16) . . ?
O16 S4 C47 92.9(19) . . ?
S5 S4 C46 48.2(14) . . ?
O16 S4 C46 105.2(6) . . ?
C47 S4 C46 20(2) . . ?
S5 S4 C45 73.6(11) . . ?
O16 S4 C45 110.6(5) . . ?
C47 S4 C45 112.9(18) . . ?
C46 S4 C45 93.6(9) . . ?
C46 S5 S4 82.9(17) . . ?
C46 S5 C47 25(3) . . ?
S4 S5 C47 76.1(18) . . ?
C46 S5 O16 119.4(17) . . ?
S4 S5 O16 58.7(9) . . ?
C47 S5 O16 97(3) . . ?
C46 S5 C45 105.1(15) . . ?
S4 S5 C45 64.4(9) . . ?
C47 S5 C45 121(2) . . ?
O16 S5 C45 98.3(13) . . ?
N7 Ru1 N5 96.84(17) . . ?
N7 Ru1 N6 92.51(17) . . ?
N5 Ru1 N6 78.87(16) . . ?
N7 Ru1 N8 78.74(18) . . ?
N5 Ru1 N8 172.70(17) . . ?
N6 Ru1 N8 95.42(16) . . ?
N7 Ru1 N3 93.32(17) . . ?
N5 Ru1 N3 96.75(17) . . ?
N6 Ru1 N3 173.10(17) . . ?
N8 Ru1 N3 89.35(18) . . ?
N7 Ru1 N1 170.06(16) . . ?
N5 Ru1 N1 89.50(17) . . ?
N6 Ru1 N1 96.24(16) . . ?
N8 Ru1 N1 95.68(18) . . ?
N3 Ru1 N1 78.29(17) . . ?

loop_
_geom_bond_atom_site_label_1
_geom_bond_atom_site_label_2
_geom_bond_distance
_geom_bond_site_symmetry_2
_geom_bond_publ_flag
C1 N1 1.337(7) . ?
C1 N2 1.338(7) . ?
C1 C4 1.446(8) . ?
C2 N2 1.360(8) . ?
C2 C3 1.363(9) . ?
C3 N1 1.357(7) . ?
C4 N3 1.323(8) . ?
C4 N4 1.357(7) . ?
C5 C6 1.342(9) . ?
C5 N3 1.386(7) . ?
C6 N4 1.382(8) . ?
C7 N5 1.378(6) . ?
C7 C17 1.386(7) . ?
C7 C8 1.483(6) . ?
C8 N6 1.371(6) . ?
C8 C12 1.379(7) . ?
C9 N6 1.357(6) . ?
C9 C10 1.363(7) . ?
C10 C11 1.394(7) . ?
C11 C12 1.395(7) . ?
C11 C13 1.536(7) . ?
C13 C15 1.522(9) . ?
C13 C16 1.536(9) . ?
C13 C14 1.552(9) . ?
C17 C18 1.404(8) . ?
C18 C19 1.391(9) . ?
C18 C21 1.517(8) . ?
C19 C20 1.374(8) . ?
C20 N5 1.353(6) . ?
C21 C22 1.532(9) . ?
C21 C23 1.538(12) . ?
C21 C24 1.580(11) . ?
C25 N7 1.358(6) . ?
C25 C35 1.372(8) . ?
C25 C26 1.498(7) . ?
C26 N8 1.356(7) . ?
C26 C30 1.393(7) . ?
C27 N8 1.372(7) . ?
C27 C28 1.376(8) . ?
C28 C29 1.376(9) . ?
C29 C30 1.395(9) . ?
C29 C31 1.549(8) . ?
C31 C34 1.517(12) . ?
C31 C33 1.539(10) . ?
C31 C32 1.552(11) . ?
C35 C36 1.401(9) . ?
C36 C37 1.385(8) . ?
C36 C39 1.521(8) . ?
C37 C38 1.382(8) . ?
C38 N7 1.352(7) . ?
C39 C41 1.529(11) . ?
C39 C40 1.534(10) . ?
C39 C42 1.553(12) . ?
C43 S3 1.654(13) . ?
C44 S3 1.796(18) . ?
C45 S4 1.810(13) . ?
C45 S5 1.93(3) . ?
C46 C47 0.60(6) . ?
C46 S5 1.33(3) . ?
C46 S4 1.766(18) . ?
C47 S5 1.45(4) . ?
C47 S4 1.72(4) . ?
C48 S2 1.34(6) . ?
C48 S1 1.70(6) . ?
C49 S1 1.65(2) . ?
C49 S2 1.70(3) . ?
Mo1 O13 1.696(4) . ?
Mo1 O4 1.757(4) . ?
Mo1 O2 1.961(4) . ?
Mo1 O12 1.970(4) . ?
Mo1 O1 2.150(3) . ?
Mo1 O1 2.416(3) 2_666 ?
Mo1 Mo3 3.1638(8) 2_666 ?
Mo1 Mo2 3.2187(9) . ?
Mo2 O11 1.702(4) . ?
Mo2 O10 1.702(4) . ?
Mo2 O5 1.909(4) 2_666 ?
Mo2 O2 1.994(3) . ?
Mo2 O1 2.357(3) . ?
Mo2 O12 2.375(4) 2_666 ?
Mo3 O8 1.710(4) . ?
Mo3 O9 1.724(4) . ?
Mo3 O3 1.925(4) . ?
Mo3 O12 1.976(4) 2_666 ?
Mo3 O1 2.231(3) 2_666 ?
Mo3 O2 2.407(4) . ?
Mo3 Mo1 3.1638(8) 2_666 ?
Mo4 O7 1.705(4) . ?
Mo4 O6 1.711(4) . ?
Mo4 O5 1.912(4) . ?
Mo4 O3 1.945(4) . ?
Mo4 O4 2.261(4) . ?
N1 Ru1 2.096(5) . ?
N3 Ru1 2.079(4) . ?
N5 Ru1 2.050(4) . ?
N6 Ru1 2.051(4) . ?
N7 Ru1 2.044(5) . ?
N8 Ru1 2.054(4) . ?
O1 Mo3 2.231(3) 2_666 ?
O1 Mo1 2.416(3) 2_666 ?
O5 Mo2 1.909(4) 2_666 ?
O12 Mo3 1.976(4) 2_666 ?
O12 Mo2 2.375(4) 2_666 ?
O14 S1 1.06(2) . ?
O14 S2 1.51(2) . ?
O15 S3 1.501(6) . ?
O16 S4 1.517(6) . ?
O16 S5 1.69(3) . ?
S1 S2 0.55(2) . ?
S4 S5 1.341(19) . ?

loop_
_platon_squeeze_void_nr
_platon_squeeze_void_average_x
_platon_squeeze_void_average_y
_platon_squeeze_void_average_z
_platon_squeeze_void_volume
_platon_squeeze_void_count_electrons
_platon_squeeze_void_content
1 0.500 0.000 0.000 561 60 ' '
2 0.239 0.232 0.447 9 1 ' '
3 0.467 0.887 0.411 9 1 ' '
4 0.533 0.113 0.589 9 1 ' '
5 0.761 0.768 0.553 9 1 ' '
